data_1506221
loop_
_publ_author_name
'Moorthy, Jarugu Narasimha'
'Venkatakrishnan, Parthasarathy'
'Sengupta, Sanchita'
'Baidya, Mahiuddin'

_publ_section_title
;
 Facile synthesis, fluorescence, and photochromism of novel helical
 pyrones and chromenes.
;
_journal_issue 21
_journal_name_full 'Organic letters'
_journal_page_first 4891
_journal_page_last 4894
_journal_paper_doi 10.1021/ol0619260
_journal_volume 8
_journal_year 2006
_chemical_compound_source synthetic
_chemical_formula_moiety 'C21 H12 O2'
_chemical_formula_sum 'C21 H12 O2'
_chemical_formula_weight 296.31
_chemical_melting_point 192
_chemical_name_systematic
;
 2-pyranone-annulated tetrahelicenes RI-1
;
_space_group_IT_number 14
_symmetry_cell_setting monoclinic
_symmetry_space_group_name_Hall '-P 2ybc'
_symmetry_space_group_name_H-M 'P 1 21/c 1'
_atom_sites_solution_hydrogens geom
_atom_sites_solution_primary direct
_atom_sites_solution_secondary difmap
_audit_creation_method SHELXL-97
_cell_angle_alpha 90.00
_cell_angle_beta 104.03
_cell_angle_gamma 90.00
_cell_formula_units_Z 4
_cell_length_a 12.559(5)
_cell_length_b 5.626(5)
_cell_length_c 19.945(5)
_cell_measurement_reflns_used 165
_cell_measurement_temperature 293(2)
_cell_measurement_theta_max 25
_cell_measurement_theta_min 2.5
_cell_volume 1367.2(14)
_computing_cell_refinement 'Bruker SMART'
_computing_data_collection 'Bruker SMART'
_computing_data_reduction 'Bruker SAINT'
_computing_molecular_graphics 'Ortep-3 for Windows (Farrugia, 1997)'
_computing_publication_material 'WinGX publication routines (Farrugia, 1999)'
_computing_structure_refinement 'Bruker SHELXTL'
_computing_structure_solution 'Bruker SHELXTL'
_diffrn_ambient_temperature 293(2)
_diffrn_measured_fraction_theta_full 0.986
_diffrn_measured_fraction_theta_max 0.986
_diffrn_measurement_device_type 'CCD area detector'
_diffrn_measurement_method 'phi and omega scans'
_diffrn_radiation_monochromator graphite
_diffrn_radiation_source 'fine-focus sealed tube'
_diffrn_radiation_type MoK\a
_diffrn_radiation_wavelength 0.71073
_diffrn_reflns_av_R_equivalents 0.0745
_diffrn_reflns_av_sigmaI/netI 0.1047
_diffrn_reflns_limit_h_max 16
_diffrn_reflns_limit_h_min -16
_diffrn_reflns_limit_k_max 7
_diffrn_reflns_limit_k_min -7
_diffrn_reflns_limit_l_max 26
_diffrn_reflns_limit_l_min -17
_diffrn_reflns_number 8552
_diffrn_reflns_theta_full 28.32
_diffrn_reflns_theta_max 28.32
_diffrn_reflns_theta_min 2.10
_exptl_absorpt_coefficient_mu 0.092
_exptl_crystal_colour yellow
_exptl_crystal_density_diffrn 1.440
_exptl_crystal_density_method 'not measured'
_exptl_crystal_description prisms
_exptl_crystal_F_000 616
_exptl_crystal_recrystallization_method Evaporation
_exptl_crystal_size_max 0.1
_exptl_crystal_size_mid 0.9
_exptl_crystal_size_min 0.6
_refine_diff_density_max 0.695
_refine_diff_density_min -0.366
_refine_diff_density_rms 0.117
_refine_ls_extinction_method none
_refine_ls_goodness_of_fit_ref 1.127
_refine_ls_hydrogen_treatment mixed
_refine_ls_matrix_type full
_refine_ls_number_parameters 208
_refine_ls_number_reflns 3368
_refine_ls_number_restraints 0
_refine_ls_restrained_S_all 1.127
_refine_ls_R_factor_all 0.1751
_refine_ls_R_factor_gt 0.1327
_refine_ls_shift/su_max 0.000
_refine_ls_shift/su_mean 0.000
_refine_ls_structure_factor_coef Fsqd
_refine_ls_weighting_details 'calc w=1/[\s^2^(Fo^2^)+(0.1355P)^2^+9.5136P] where P=(Fo^2^+2Fc^2^)/3'
_refine_ls_weighting_scheme calc
_refine_ls_wR_factor_gt 0.3673
_refine_ls_wR_factor_ref 0.3935
_reflns_number_gt 2205
_reflns_number_total 3368
_reflns_threshold_expression >2sigma(I)
_cod_data_source_file ol0619260si20060904_021321.cif
_cod_data_source_block 1
_cod_original_sg_symbol_H-M P21/c
_cod_database_code 1506221

loop_
_symmetry_equiv_pos_as_xyz
'x, y, z'
'-x, y+1/2, -z+1/2'
'-x, -y, -z'
'x, -y-1/2, z-1/2'

loop_
_atom_site_label
_atom_site_type_symbol
_atom_site_fract_x
_atom_site_fract_y
_atom_site_fract_z
_atom_site_U_iso_or_equiv
_atom_site_adp_type
_atom_site_occupancy
_atom_site_symmetry_multiplicity
_atom_site_calc_flag
_atom_site_refinement_flags
O001 O 0.8914(3) 0.2610(7) 0.5246(3) 0.0339(11) Uani 1 1 d .
O002 O 0.8689(4) 0.2853(9) 0.6304(3) 0.0448(13) Uani 1 1 d .
C003 C 0.7072(5) -0.3299(10) 0.3489(3) 0.0224(12) Uani 1 1 d .
C004 C 0.7777(4) -0.1567(10) 0.5008(3) 0.0241(12) Uani 1 1 d .
H004 H 0.7416 -0.3022 0.4942 0.029 Uiso 1 1 calc R
C005 C 0.6070(4) -0.3675(9) 0.3721(3) 0.0195(11) Uani 1 1 d .
C006 C 0.5745(6) -0.7319(11) 0.3006(3) 0.0323(15) Uani 1 1 d .
H006 H 0.5374 -0.8749 0.2892 0.039 Uiso 1 1 calc R
C007 C 0.7993(5) -0.0549(11) 0.5647(3) 0.0281(13) Uani 1 1 d .
H007 H 0.7785 -0.1332 0.6006 0.034 Uiso 1 1 calc R
C008 C 0.5435(5) -0.5731(10) 0.3496(3) 0.0248(12) Uani 1 1 d .
C009 C 0.4662(5) -0.2349(10) 0.4274(3) 0.0231(12) Uani 1 1 d .
H009 H 0.4386 -0.1191 0.4519 0.028 Uiso 1 1 calc R
C010 C 0.8085(4) -0.0482(10) 0.4444(3) 0.0236(12) Uani 1 1 d .
C011 C 0.8741(5) 0.1547(11) 0.4598(4) 0.0320(14) Uani 1 1 d .
C012 C 0.6567(6) -0.6735(13) 0.2716(3) 0.0405(18) Uani 1 1 d .
H012 H 0.6707 -0.7694 0.2367 0.049 Uiso 1 1 calc R
C013 C 0.4459(5) -0.6108(10) 0.3717(3) 0.0289(13) Uani 1 1 d .
H013 H 0.4071 -0.7515 0.3597 0.035 Uiso 1 1 calc R
C014 C 0.4078(5) -0.4487(12) 0.4096(3) 0.0303(14) Uani 1 1 d .
H014 H 0.3437 -0.4773 0.4239 0.036 Uiso 1 1 calc R
C015 C 0.7886(4) -0.1472(10) 0.3754(3) 0.0254(13) Uani 1 1 d .
C016 C 0.7234(5) -0.4679(12) 0.2928(3) 0.0331(15) Uani 1 1 d .
C017 C 0.8032(6) -0.3983(15) 0.2568(3) 0.0402(18) Uani 1 1 d .
H017 H 0.8150 -0.4933 0.2211 0.048 Uiso 1 1 calc R
C018 C 0.5631(4) -0.1952(10) 0.4092(3) 0.0194(11) Uani 1 1 d .
H018 H 0.6005 -0.0528 0.4215 0.023 Uiso 1 1 calc R
C019 C 0.9257(5) 0.1385(13) 0.3551(4) 0.0402(19) Uani 1 1 d .
H019 H 0.9680 0.1961 0.3263 0.048 Uiso 1 1 calc R
C020 C 0.9303(5) 0.2520(12) 0.4153(4) 0.0382(16) Uani 1 1 d .
H020 H 0.9703 0.3917 0.4263 0.046 Uiso 1 1 calc R
C021 C 0.8532(5) 0.1696(11) 0.5775(4) 0.0318(14) Uani 1 1 d .
C022 C 0.8580(5) -0.0690(13) 0.3334(4) 0.0363(16) Uani 1 1 d .
C023 C 0.8621(6) -0.1971(15) 0.2733(4) 0.0433(19) Uani 1 1 d .
H023 H 0.9058 -0.1426 0.2450 0.052 Uiso 1 1 calc R

loop_
_atom_site_aniso_label
_atom_site_aniso_U_11
_atom_site_aniso_U_22
_atom_site_aniso_U_33
_atom_site_aniso_U_23
_atom_site_aniso_U_13
_atom_site_aniso_U_12
O001 0.024(2) 0.023(2) 0.050(3) -0.005(2) -0.0006(19) 0.0003(17)
O002 0.040(3) 0.042(3) 0.051(3) -0.015(2) 0.008(2) -0.004(2)
C003 0.027(3) 0.024(3) 0.018(2) 0.010(2) 0.008(2) 0.012(2)
C004 0.018(3) 0.022(3) 0.030(3) -0.001(2) 0.000(2) 0.001(2)
C005 0.024(3) 0.017(2) 0.015(2) 0.0058(19) 0.000(2) 0.008(2)
C006 0.043(4) 0.022(3) 0.025(3) -0.001(2) -0.006(3) 0.010(3)
C007 0.021(3) 0.029(3) 0.032(3) -0.007(2) 0.001(2) 0.000(2)
C008 0.029(3) 0.018(2) 0.022(3) 0.003(2) -0.004(2) 0.005(2)
C009 0.022(3) 0.028(3) 0.021(3) 0.004(2) 0.008(2) 0.000(2)
C010 0.011(2) 0.024(3) 0.034(3) 0.006(2) 0.003(2) 0.006(2)
C011 0.017(3) 0.024(3) 0.052(4) 0.005(3) 0.001(3) 0.004(2)
C012 0.054(4) 0.040(4) 0.021(3) -0.004(3) -0.004(3) 0.025(3)
C013 0.024(3) 0.019(3) 0.037(3) 0.006(2) -0.005(2) -0.003(2)
C014 0.018(3) 0.037(3) 0.034(3) 0.016(3) 0.003(2) -0.003(2)
C015 0.013(2) 0.028(3) 0.036(3) 0.014(2) 0.006(2) 0.012(2)
C016 0.037(3) 0.040(4) 0.020(3) 0.007(3) 0.003(2) 0.022(3)
C017 0.041(4) 0.061(5) 0.021(3) 0.010(3) 0.013(3) 0.028(4)
C018 0.019(2) 0.020(2) 0.020(2) 0.002(2) 0.006(2) 0.000(2)
C019 0.013(3) 0.052(4) 0.060(5) 0.038(4) 0.017(3) 0.005(3)
C020 0.026(3) 0.032(3) 0.056(4) 0.017(3) 0.009(3) 0.006(3)
C021 0.023(3) 0.027(3) 0.041(4) -0.004(3) 0.000(3) 0.000(2)
C022 0.021(3) 0.050(4) 0.042(4) 0.021(3) 0.016(3) 0.014(3)
C023 0.034(4) 0.063(5) 0.037(4) 0.026(4) 0.017(3) 0.022(4)

loop_
_atom_type_symbol
_atom_type_description
_atom_type_scat_dispersion_real
_atom_type_scat_dispersion_imag
_atom_type_scat_source
C C 0.0033 0.0016 'International Tables Vol C Tables 4.2.6.8 and 6.1.1.4'
H H 0.0000 0.0000 'International Tables Vol C Tables 4.2.6.8 and 6.1.1.4'
O O 0.0106 0.0060 'International Tables Vol C Tables 4.2.6.8 and 6.1.1.4'

loop_
_geom_angle_atom_site_label_1
_geom_angle_atom_site_label_2
_geom_angle_atom_site_label_3
_geom_angle
C021 O001 C011 123.5(5)
C016 C003 C015 116.8(5)
C016 C003 C005 118.2(6)
C015 C003 C005 124.9(5)
C007 C004 C010 122.1(6)
C018 C005 C008 117.9(5)
C018 C005 C003 122.9(5)
C008 C005 C003 118.8(5)
C012 C006 C008 120.1(6)
C004 C007 C021 121.2(6)
C005 C008 C013 119.2(5)
C005 C008 C006 119.8(6)
C013 C008 C006 120.9(6)
C018 C009 C014 121.0(5)
C011 C010 C004 116.0(6)
C011 C010 C015 118.6(6)
C004 C010 C015 124.9(5)
C020 C011 O001 116.1(6)
C020 C011 C010 123.4(7)
O001 C011 C010 120.4(6)
C006 C012 C016 121.8(6)
C014 C013 C008 121.8(5)
C013 C014 C009 119.1(5)
C022 C015 C010 116.9(6)
C022 C015 C003 118.9(6)
C010 C015 C003 124.1(5)
C003 C016 C017 120.2(7)
C003 C016 C012 119.3(6)
C017 C016 C012 120.5(6)
C023 C017 C016 121.3(6)
C009 C018 C005 120.8(5)
C020 C019 C022 123.0(6)
C019 C020 C011 117.9(7)
O002 C021 O001 117.2(6)
O002 C021 C007 126.9(7)
O001 C021 C007 115.9(6)
C023 C022 C015 119.9(7)
C023 C022 C019 121.8(6)
C015 C022 C019 118.3(6)
C017 C023 C022 120.4(6)

loop_
_geom_bond_atom_site_label_1
_geom_bond_atom_site_label_2
_geom_bond_distance
O001 C021 1.361(8)
O001 C011 1.394(8)
O002 C021 1.213(8)
C003 C016 1.418(8)
C003 C015 1.456(9)
C003 C005 1.458(8)
C004 C007 1.362(8)
C004 C010 1.414(8)
C005 C018 1.410(7)
C005 C008 1.415(8)
C006 C012 1.341(10)
C006 C008 1.445(8)
C007 C021 1.427(9)
C008 C013 1.415(9)
C009 C018 1.370(7)
C009 C014 1.409(9)
C010 C011 1.397(8)
C010 C015 1.449(9)
C011 C020 1.375(9)
C012 C016 1.431(10)
C013 C014 1.344(9)
C015 C022 1.418(8)
C016 C017 1.422(9)
C017 C023 1.349(12)
C019 C020 1.348(11)
C019 C022 1.447(10)
C022 C023 1.409(11)

loop_
_cod_related_entry_id
_cod_related_entry_code
_cod_related_entry_database
1 21151923 ChemSpider
